data_1548301
loop_
_publ_author_name
'Hiroki Asakawa'
'Ka-Ho Lee'
'Zhenyang Lin'
'Makoto Yamashita'

_publ_section_title
;
 Facile scission of isonitrile carbon-nitrogen triple bond using a
 diborane(4) reagent
;
_journal_name_full 'Nature Communications'
_journal_page_first 4245
_journal_paper_doi 10.1038/ncomms5245
_journal_volume 5
_journal_year 2014
_chemical_formula_moiety 'C34 H52 B2 N2 O2'
_chemical_formula_sum 'C34 H52 B2 N2 O2'
_chemical_formula_weight 542.39
_space_group_crystal_system monoclinic
_space_group_IT_number 14
_space_group_name_Hall '-P 2yn'
_space_group_name_H-M_alt 'P 1 21/n 1'
_symmetry_space_group_name_Hall '-P 2yn'
_symmetry_space_group_name_H-M 'P 1 21/n 1'
_atom_sites_solution_hydrogens geom
_cell_angle_alpha 90
_cell_angle_beta 92.731(9)
_cell_angle_gamma 90
_cell_formula_units_Z 4
_cell_length_a 13.923(6)
_cell_length_b 15.760(6)
_cell_length_c 15.026(5)
_cell_measurement_reflns_used 5470
_cell_measurement_temperature 93(2)
_cell_measurement_theta_max 31.3379
_cell_measurement_theta_min 2.5848
_cell_volume 3293(2)
_computing_cell_refinement 'RIGAKU CrystalClear'
_computing_data_collection 'RIGAKU CrystalClear'
_computing_data_reduction 'RIGAKU CrystalClear'
_computing_molecular_graphics 'Yadokari-XG 2009(Wakita Nemoto et al.)'
_computing_publication_material 'Yadokari-XG 2009(Wakita,Nemoto et al.)'
_computing_structure_refinement 'SHELXL-2014 (Sheldrick, 2014)'
_computing_structure_solution SIR-2004
_diffrn_ambient_temperature 93(2)
_diffrn_detector_area_resol_mean 28.5714
_diffrn_measured_fraction_theta_full 98.2000
_diffrn_measured_fraction_theta_max 31.3379
_diffrn_measurement_device_type 'Rigaku VariMax Saturn'
_diffrn_measurement_method 'omega scans'
_diffrn_radiation_monochromator Confocal
_diffrn_radiation_source 'rotating-anode X-ray tube'
_diffrn_radiation_type MoK\a
_diffrn_radiation_wavelength 0.71075
_diffrn_reflns_av_R_equivalents 0.0872
_diffrn_reflns_av_unetI/netI 0.0915
_diffrn_reflns_Laue_measured_fraction_full 0.992
_diffrn_reflns_Laue_measured_fraction_max 0.987
_diffrn_reflns_limit_h_max 16
_diffrn_reflns_limit_h_min -17
_diffrn_reflns_limit_k_max 19
_diffrn_reflns_limit_k_min -19
_diffrn_reflns_limit_l_max 18
_diffrn_reflns_limit_l_min -16
_diffrn_reflns_number 24020
_diffrn_reflns_point_group_measured_fraction_full 0.992
_diffrn_reflns_point_group_measured_fraction_max 0.987
_diffrn_reflns_theta_full 31.3379
_diffrn_reflns_theta_max 25.997
_diffrn_reflns_theta_min 3.007
_exptl_absorpt_coefficient_mu 0.066
_exptl_absorpt_correction_T_max 1.0000
_exptl_absorpt_correction_T_min 0.7740
_exptl_absorpt_correction_type multi-scan
_exptl_absorpt_process_details 'Jacobson, R. (1998) Private communication'
_exptl_crystal_colour Colorless
_exptl_crystal_density_diffrn 1.094
_exptl_crystal_description Block
_exptl_crystal_F_000 1184
_exptl_crystal_size_max 0.200
_exptl_crystal_size_mid 0.100
_exptl_crystal_size_min 0.080
_refine_diff_density_max 0.272
_refine_diff_density_min -0.292
_refine_diff_density_rms 0.066
_refine_ls_extinction_coef .
_refine_ls_extinction_method none
_refine_ls_goodness_of_fit_ref 1.035
_refine_ls_hydrogen_treatment constr
_refine_ls_matrix_type full
_refine_ls_number_parameters 377
_refine_ls_number_reflns 6390
_refine_ls_number_restraints 0
_refine_ls_restrained_S_all 1.035
_refine_ls_R_factor_all 0.1204
_refine_ls_R_factor_gt 0.0743
_refine_ls_shift/su_max 0.000
_refine_ls_shift/su_mean 0.000
_refine_ls_structure_factor_coef Fsqd
_refine_ls_weighting_details 'w=1/[\s^2^(Fo^2^)+(0.0946P)^2^] where P=(Fo^2^+2Fc^2^)/3'
_refine_ls_weighting_scheme calc
_refine_ls_wR_factor_gt 0.1687
_refine_ls_wR_factor_ref 0.1986
_reflns_Friedel_coverage 0.000
_reflns_Friedel_fraction_full .
_reflns_Friedel_fraction_max .
_reflns_number_gt 4071
_reflns_number_total 6390
_reflns_threshold_expression 'I > 2\s(I)'
_cod_data_source_file 6.cif
_cod_data_source_block 6
_cod_depositor_comments
;
The following automatic conversions were performed:

'_exptl_absorpt_correction_type' value 'Multi-scan' changed to
'multi-scan' according to the built-in table from CIF Core dictionary
named 'cif_core.dic' version 2.4.1 from 2010-06-29.

Automatic conversion script
Id: cif_fix_values 5376 2017-05-30 11:51:03Z andrius 
;
_cod_database_code 1548301
_shelx_space_group_comment
;
The symmetry employed for this shelxl refinement is uniquely defined
by the following loop, which should always be used as a source of
symmetry information in preference to the above space-group names.
They are only intended as comments.
;
_shelx_estimated_absorpt_t_min 0.987
_shelx_estimated_absorpt_t_max 0.995
_shelxl_version_number 2014-1

loop_
_space_group_symop_operation_xyz
'x, y, z'
'-x+1/2, y+1/2, -z+1/2'
'-x, -y, -z'
'x-1/2, -y-1/2, z-1/2'

loop_
_atom_site_label
_atom_site_type_symbol
_atom_site_fract_x
_atom_site_fract_y
_atom_site_fract_z
_atom_site_U_iso_or_equiv
_atom_site_adp_type
_atom_site_occupancy
_atom_site_site_symmetry_order
_atom_site_calc_flag
_atom_site_refinement_flags_posn
_atom_site_refinement_flags_adp
_atom_site_refinement_flags_occupancy
_atom_site_disorder_assembly
_atom_site_disorder_group
B1 B 0.3104(2) 0.12336(19) 0.7158(2) 0.0250(7) Uani 1 1 d . . . . .
B2 B 0.5323(2) 0.2154(2) 0.63105(18) 0.0252(7) Uani 1 1 d . . . . .
N1 N 0.30932(15) 0.14485(14) 0.48702(14) 0.0274(5) Uani 1 1 d . . . . .
N2 N 0.48864(14) 0.13966(13) 0.65737(13) 0.0231(5) Uani 1 1 d . . . . .
O1 O 0.62761(12) 0.23703(12) 0.65265(11) 0.0299(5) Uani 1 1 d . . . . .
O2 O 0.48575(12) 0.27685(12) 0.57881(11) 0.0308(5) Uani 1 1 d . . . . .
C1 C 0.38378(18) 0.13201(16) 0.64410(16) 0.0225(6) Uani 1 1 d . . . . .
C2 C 0.34658(18) 0.14257(16) 0.56061(17) 0.0254(6) Uani 1 1 d . . . . .
C3 C 0.26506(19) 0.21556(18) 0.43362(17) 0.0292(6) Uani 1 1 d . . . . .
C4 C 0.1709(2) 0.1801(2) 0.39285(18) 0.0378(7) Uani 1 1 d . . . . .
H4 H 0.1842 0.1293 0.3579 0.057 Uiso 1 1 calc R U . . .
H4A H 0.1398 0.2229 0.3540 0.057 Uiso 1 1 calc R U . . .
H4B H 0.1282 0.1652 0.4405 0.057 Uiso 1 1 calc R U . . .
C5 C 0.2465(2) 0.29116(19) 0.49300(19) 0.0388(7) Uani 1 1 d . . . . .
H5 H 0.2039 0.2741 0.5399 0.058 Uiso 1 1 calc R U . . .
H5A H 0.2159 0.3366 0.4573 0.058 Uiso 1 1 calc R U . . .
H5B H 0.3076 0.3116 0.5201 0.058 Uiso 1 1 calc R U . . .
C6 C 0.3354(2) 0.2375(2) 0.36240(18) 0.0367(7) Uani 1 1 d . . . . .
H6 H 0.3953 0.2591 0.3909 0.055 Uiso 1 1 calc R U . . .
H6A H 0.3070 0.2809 0.3226 0.055 Uiso 1 1 calc R U . . .
H6B H 0.3491 0.1865 0.3279 0.055 Uiso 1 1 calc R U . . .
C7 C 0.54828(18) 0.06272(17) 0.68275(16) 0.0262(6) Uani 1 1 d . . . . .
C8 C 0.4855(2) -0.01594(17) 0.68979(18) 0.0307(6) Uani 1 1 d . . . . .
H8 H 0.4391 -0.0071 0.7359 0.046 Uiso 1 1 calc R U . . .
H8A H 0.5261 -0.0650 0.7055 0.046 Uiso 1 1 calc R U . . .
H8B H 0.4510 -0.0263 0.6325 0.046 Uiso 1 1 calc R U . . .
C9 C 0.6040(2) 0.07797(18) 0.77182(17) 0.0339(7) Uani 1 1 d . . . . .
H9 H 0.6433 0.1292 0.7676 0.051 Uiso 1 1 calc R U . . .
H9A H 0.6457 0.0292 0.7858 0.051 Uiso 1 1 calc R U . . .
H9B H 0.5585 0.0852 0.8191 0.051 Uiso 1 1 calc R U . . .
C10 C 0.6188(2) 0.04554(19) 0.60965(18) 0.0350(7) Uani 1 1 d . . . . .
H10 H 0.5828 0.0368 0.5527 0.052 Uiso 1 1 calc R U . . .
H10A H 0.6565 -0.0054 0.6248 0.052 Uiso 1 1 calc R U . . .
H10B H 0.6620 0.0942 0.6047 0.052 Uiso 1 1 calc R U . . .
C11 C 0.34711(17) 0.12765(16) 0.81794(16) 0.0239(6) Uani 1 1 d . . . . .
C12 C 0.33273(18) 0.05944(17) 0.87730(16) 0.0255(6) Uani 1 1 d . . . . .
C13 C 0.37737(18) 0.06048(18) 0.96244(17) 0.0285(6) Uani 1 1 d . . . . .
H13 H 0.3695 0.0130 1.0004 0.034 Uiso 1 1 calc R U . . .
C14 C 0.43303(18) 0.12850(18) 0.99388(17) 0.0281(6) Uani 1 1 d . . . . .
C15 C 0.44032(18) 0.19765(17) 0.93847(16) 0.0266(6) Uani 1 1 d . . . . .
H15 H 0.4739 0.2464 0.9603 0.032 Uiso 1 1 calc R U . . .
C16 C 0.40019(18) 0.19874(17) 0.85126(16) 0.0245(6) Uani 1 1 d . . . . .
C17 C 0.27115(19) -0.01598(17) 0.85076(17) 0.0304(6) Uani 1 1 d . . . . .
H17 H 0.3037 -0.0499 0.8066 0.046 Uiso 1 1 calc R U . . .
H17A H 0.2091 0.0038 0.8250 0.046 Uiso 1 1 calc R U . . .
H17B H 0.2606 -0.0508 0.9034 0.046 Uiso 1 1 calc R U . . .
C18 C 0.4819(2) 0.1277(2) 1.08605(17) 0.0365(7) Uani 1 1 d . . . . .
H18 H 0.5518 0.1255 1.0809 0.055 Uiso 1 1 calc R U . . .
H18A H 0.4608 0.0779 1.1188 0.055 Uiso 1 1 calc R U . . .
H18B H 0.4648 0.1793 1.1181 0.055 Uiso 1 1 calc R U . . .
C19 C 0.4130(2) 0.27794(17) 0.79738(18) 0.0316(7) Uani 1 1 d . . . . .
H19 H 0.3798 0.3253 0.8250 0.047 Uiso 1 1 calc R U . . .
H19A H 0.3858 0.2692 0.7367 0.047 Uiso 1 1 calc R U . . .
H19B H 0.4816 0.2911 0.7953 0.047 Uiso 1 1 calc R U . . .
C20 C 0.19889(18) 0.11040(17) 0.68836(16) 0.0249(6) Uani 1 1 d . . . . .
C21 C 0.16252(19) 0.03890(17) 0.63976(17) 0.0279(6) Uani 1 1 d . . . . .
C22 C 0.0630(2) 0.02820(19) 0.62367(18) 0.0345(7) Uani 1 1 d . . . . .
H22 H 0.0404 -0.0204 0.5917 0.041 Uiso 1 1 calc R U . . .
C23 C -0.0032(2) 0.0864(2) 0.65309(19) 0.0365(7) Uani 1 1 d . . . . .
C24 C 0.03237(19) 0.15794(19) 0.69862(17) 0.0327(7) Uani 1 1 d . . . . .
H24 H -0.0117 0.1990 0.7187 0.039 Uiso 1 1 calc R U . . .
C25 C 0.13088(19) 0.17092(17) 0.71551(16) 0.0283(6) Uani 1 1 d . . . . .
C26 C 0.2280(2) -0.02881(18) 0.60494(18) 0.0341(7) Uani 1 1 d . . . . .
H26 H 0.1892 -0.0766 0.5820 0.051 Uiso 1 1 calc R U . . .
H26A H 0.2722 -0.0484 0.6533 0.051 Uiso 1 1 calc R U . . .
H26B H 0.2650 -0.0052 0.5569 0.051 Uiso 1 1 calc R U . . .
C27 C -0.1108(2) 0.0722(2) 0.6389(2) 0.0537(9) Uani 1 1 d . . . . .
H27 H -0.1229 0.0322 0.5896 0.080 Uiso 1 1 calc R U . . .
H27A H -0.1425 0.1263 0.6244 0.080 Uiso 1 1 calc R U . . .
H27B H -0.1365 0.0489 0.6934 0.080 Uiso 1 1 calc R U . . .
C28 C 0.1622(2) 0.25222(18) 0.76126(18) 0.0322(7) Uani 1 1 d . . . . .
H28 H 0.2032 0.2389 0.8142 0.048 Uiso 1 1 calc R U . . .
H28A H 0.1054 0.2836 0.7790 0.048 Uiso 1 1 calc R U . . .
H28B H 0.1982 0.2869 0.7203 0.048 Uiso 1 1 calc R U . . .
C29 C 0.6517(2) 0.30654(19) 0.59337(17) 0.0318(7) Uani 1 1 d . . . . .
C30 C 0.5523(2) 0.34902(18) 0.57252(18) 0.0331(7) Uani 1 1 d . . . . .
C31 C 0.7255(2) 0.3626(2) 0.64070(19) 0.0414(8) Uani 1 1 d . . . . .
H31 H 0.7012 0.3814 0.6976 0.062 Uiso 1 1 calc R U . . .
H31A H 0.7379 0.4122 0.6036 0.062 Uiso 1 1 calc R U . . .
H31B H 0.7853 0.3307 0.6517 0.062 Uiso 1 1 calc R U . . .
C32 C 0.6950(2) 0.2657(2) 0.51224(18) 0.0404(8) Uani 1 1 d . . . . .
H32 H 0.7513 0.2319 0.5315 0.061 Uiso 1 1 calc R U . . .
H32A H 0.7145 0.3101 0.4711 0.061 Uiso 1 1 calc R U . . .
H32B H 0.6470 0.2289 0.4820 0.061 Uiso 1 1 calc R U . . .
C33 C 0.5259(2) 0.41378(19) 0.64189(19) 0.0414(8) Uani 1 1 d . . . . .
H33 H 0.4578 0.4288 0.6330 0.062 Uiso 1 1 calc R U . . .
H33A H 0.5655 0.4647 0.6360 0.062 Uiso 1 1 calc R U . . .
H33B H 0.5374 0.3896 0.7016 0.062 Uiso 1 1 calc R U . . .
C34 C 0.5399(2) 0.3852(2) 0.47899(19) 0.0452(8) Uani 1 1 d . . . . .
H34 H 0.5481 0.3399 0.4353 0.068 Uiso 1 1 calc R U . . .
H34A H 0.5882 0.4295 0.4709 0.068 Uiso 1 1 calc R U . . .
H34B H 0.4754 0.4097 0.4704 0.068 Uiso 1 1 calc R U . . .

loop_
_atom_site_aniso_label
_atom_site_aniso_U_11
_atom_site_aniso_U_22
_atom_site_aniso_U_33
_atom_site_aniso_U_23
_atom_site_aniso_U_13
_atom_site_aniso_U_12
B1 0.0273(16) 0.0139(14) 0.0340(17) 0.0020(12) 0.0039(13) 0.0017(12)
B2 0.0271(17) 0.0275(17) 0.0210(15) 0.0033(12) 0.0016(12) 0.0018(13)
N1 0.0280(12) 0.0290(13) 0.0251(12) -0.0008(9) 0.0001(10) 0.0019(10)
N2 0.0219(11) 0.0240(12) 0.0232(11) 0.0028(9) 0.0000(9) 0.0013(9)
O1 0.0265(10) 0.0331(11) 0.0301(10) 0.0067(8) 0.0017(8) -0.0046(8)
O2 0.0278(10) 0.0284(11) 0.0360(10) 0.0092(8) -0.0009(8) -0.0039(8)
C1 0.0258(14) 0.0193(13) 0.0225(13) -0.0013(10) 0.0018(10) -0.0006(11)
C2 0.0216(13) 0.0228(15) 0.0321(16) -0.0018(11) 0.0054(11) 0.0009(11)
C3 0.0298(15) 0.0299(16) 0.0276(14) 0.0024(12) -0.0014(12) 0.0059(12)
C4 0.0348(16) 0.0441(19) 0.0336(15) -0.0002(14) -0.0083(13) 0.0026(14)
C5 0.0450(18) 0.0331(17) 0.0375(16) -0.0041(13) -0.0050(14) 0.0119(14)
C6 0.0394(17) 0.0398(18) 0.0309(15) 0.0059(13) 0.0001(13) 0.0060(14)
C7 0.0239(14) 0.0261(15) 0.0286(14) -0.0004(11) 0.0021(11) 0.0050(11)
C8 0.0314(15) 0.0267(15) 0.0339(15) 0.0029(12) 0.0016(12) 0.0035(12)
C9 0.0351(16) 0.0305(17) 0.0356(16) 0.0029(13) -0.0053(13) 0.0061(13)
C10 0.0331(16) 0.0314(17) 0.0408(16) -0.0039(13) 0.0061(13) 0.0041(13)
C11 0.0209(13) 0.0224(14) 0.0289(14) -0.0010(11) 0.0058(11) 0.0014(11)
C12 0.0220(14) 0.0254(15) 0.0293(14) 0.0009(11) 0.0043(11) 0.0016(11)
C13 0.0284(15) 0.0288(16) 0.0287(15) 0.0027(12) 0.0044(11) 0.0042(12)
C14 0.0243(14) 0.0336(16) 0.0265(14) -0.0010(12) 0.0026(11) 0.0053(12)
C15 0.0234(14) 0.0303(16) 0.0262(14) -0.0052(12) 0.0019(11) -0.0001(12)
C16 0.0205(13) 0.0246(15) 0.0288(14) -0.0008(11) 0.0044(11) 0.0023(11)
C17 0.0330(16) 0.0276(16) 0.0304(15) 0.0025(12) 0.0005(12) -0.0032(12)
C18 0.0361(17) 0.0425(18) 0.0303(15) -0.0005(13) -0.0042(13) 0.0043(14)
C19 0.0379(16) 0.0252(15) 0.0320(14) -0.0001(12) 0.0050(12) -0.0032(13)
C20 0.0296(15) 0.0226(14) 0.0228(13) 0.0036(11) 0.0035(11) 0.0009(11)
C21 0.0289(15) 0.0243(15) 0.0306(14) 0.0057(12) 0.0018(11) -0.0011(12)
C22 0.0350(17) 0.0329(17) 0.0348(16) 0.0036(13) -0.0042(13) -0.0059(14)
C23 0.0272(15) 0.0405(18) 0.0411(17) 0.0060(14) -0.0048(13) -0.0013(14)
C24 0.0273(15) 0.0354(17) 0.0353(15) 0.0047(13) 0.0022(12) 0.0072(13)
C25 0.0311(15) 0.0273(15) 0.0264(14) 0.0052(11) 0.0015(12) 0.0022(12)
C26 0.0361(16) 0.0295(16) 0.0366(16) -0.0043(13) 0.0018(13) -0.0073(13)
C27 0.0290(17) 0.053(2) 0.078(2) -0.0005(19) -0.0059(16) -0.0031(16)
C28 0.0317(16) 0.0308(16) 0.0341(15) -0.0003(12) 0.0028(12) 0.0062(13)
C29 0.0342(16) 0.0350(17) 0.0265(14) 0.0074(12) 0.0049(12) -0.0107(13)
C30 0.0331(16) 0.0311(16) 0.0350(16) 0.0085(13) 0.0027(12) -0.0118(13)
C31 0.0410(18) 0.047(2) 0.0357(16) 0.0053(14) 0.0010(13) -0.0168(15)
C32 0.0402(18) 0.047(2) 0.0351(16) 0.0005(14) 0.0110(13) -0.0077(15)
C33 0.0504(19) 0.0258(17) 0.0490(18) 0.0064(14) 0.0115(15) -0.0007(14)
C34 0.056(2) 0.043(2) 0.0366(17) 0.0121(14) -0.0019(15) -0.0150(16)

loop_
_atom_type_symbol
_atom_type_description
_atom_type_scat_dispersion_real
_atom_type_scat_dispersion_imag
_atom_type_scat_source
C C 0.0033 0.0016 'International Tables Vol C Tables 4.2.6.8 and 6.1.1.4'
H H 0.0000 0.0000 'International Tables Vol C Tables 4.2.6.8 and 6.1.1.4'
B B 0.0013 0.0007 'International Tables Vol C Tables 4.2.6.8 and 6.1.1.4'
N N 0.0061 0.0033 'International Tables Vol C Tables 4.2.6.8 and 6.1.1.4'
O O 0.0106 0.0060 'International Tables Vol C Tables 4.2.6.8 and 6.1.1.4'

loop_
_geom_angle_atom_site_label_1
_geom_angle_atom_site_label_2
_geom_angle_atom_site_label_3
_geom_angle
_geom_angle_site_symmetry_1
_geom_angle_site_symmetry_3
C1 B1 C11 118.7(2) . .
C1 B1 C20 120.2(2) . .
C11 B1 C20 121.1(2) . .
O2 B2 O1 112.0(2) . .
O2 B2 N2 123.7(2) . .
O1 B2 N2 124.2(2) . .
C2 N1 C3 132.0(2) . .
B2 N2 C1 118.2(2) . .
B2 N2 C7 120.9(2) . .
C1 N2 C7 120.0(2) . .
B2 O1 C29 106.58(19) . .
B2 O2 C30 107.2(2) . .
C2 C1 N2 116.9(2) . .
C2 C1 B1 115.4(2) . .
N2 C1 B1 127.3(2) . .
N1 C2 C1 173.9(3) . .
N1 C3 C5 110.4(2) . .
N1 C3 C6 106.5(2) . .
C5 C3 C6 111.6(3) . .
N1 C3 C4 105.5(2) . .
C5 C3 C4 110.9(2) . .
C6 C3 C4 111.7(2) . .
C3 C4 H4 109.5 . .
C3 C4 H4A 109.5 . .
H4 C4 H4A 109.5 . .
C3 C4 H4B 109.5 . .
H4 C4 H4B 109.5 . .
H4A C4 H4B 109.5 . .
C3 C5 H5 109.5 . .
C3 C5 H5A 109.5 . .
H5 C5 H5A 109.5 . .
C3 C5 H5B 109.5 . .
H5 C5 H5B 109.5 . .
H5A C5 H5B 109.5 . .
C3 C6 H6 109.5 . .
C3 C6 H6A 109.5 . .
H6 C6 H6A 109.5 . .
C3 C6 H6B 109.5 . .
H6 C6 H6B 109.5 . .
H6A C6 H6B 109.5 . .
N2 C7 C8 111.2(2) . .
N2 C7 C10 108.9(2) . .
C8 C7 C10 107.2(2) . .
N2 C7 C9 110.1(2) . .
C8 C7 C9 109.6(2) . .
C10 C7 C9 109.8(2) . .
C7 C8 H8 109.5 . .
C7 C8 H8A 109.5 . .
H8 C8 H8A 109.5 . .
C7 C8 H8B 109.5 . .
H8 C8 H8B 109.5 . .
H8A C8 H8B 109.5 . .
C7 C9 H9 109.5 . .
C7 C9 H9A 109.5 . .
H9 C9 H9A 109.5 . .
C7 C9 H9B 109.5 . .
H9 C9 H9B 109.5 . .
H9A C9 H9B 109.5 . .
C7 C10 H10 109.5 . .
C7 C10 H10A 109.5 . .
H10 C10 H10A 109.5 . .
C7 C10 H10B 109.5 . .
H10 C10 H10B 109.5 . .
H10A C10 H10B 109.5 . .
C12 C11 C16 117.6(2) . .
C12 C11 B1 121.6(2) . .
C16 C11 B1 120.7(2) . .
C13 C12 C11 119.9(2) . .
C13 C12 C17 118.3(2) . .
C11 C12 C17 121.8(2) . .
C14 C13 C12 122.5(3) . .
C14 C13 H13 118.8 . .
C12 C13 H13 118.8 . .
C15 C14 C13 117.4(2) . .
C15 C14 C18 121.1(2) . .
C13 C14 C18 121.5(2) . .
C14 C15 C16 122.5(2) . .
C14 C15 H15 118.7 . .
C16 C15 H15 118.7 . .
C15 C16 C11 119.9(2) . .
C15 C16 C19 117.5(2) . .
C11 C16 C19 122.6(2) . .
C12 C17 H17 109.5 . .
C12 C17 H17A 109.5 . .
H17 C17 H17A 109.5 . .
C12 C17 H17B 109.5 . .
H17 C17 H17B 109.5 . .
H17A C17 H17B 109.5 . .
C14 C18 H18 109.5 . .
C14 C18 H18A 109.5 . .
H18 C18 H18A 109.5 . .
C14 C18 H18B 109.5 . .
H18 C18 H18B 109.5 . .
H18A C18 H18B 109.5 . .
C16 C19 H19 109.5 . .
C16 C19 H19A 109.5 . .
H19 C19 H19A 109.5 . .
C16 C19 H19B 109.5 . .
H19 C19 H19B 109.5 . .
H19A C19 H19B 109.5 . .
C25 C20 C21 117.0(2) . .
C25 C20 B1 119.5(2) . .
C21 C20 B1 123.4(2) . .
C22 C21 C20 120.5(3) . .
C22 C21 C26 117.5(2) . .
C20 C21 C26 122.0(2) . .
C23 C22 C21 122.1(3) . .
C23 C22 H22 119.0 . .
C21 C22 H22 119.0 . .
C22 C23 C24 117.6(2) . .
C22 C23 C27 121.6(3) . .
C24 C23 C27 120.8(3) . .
C23 C24 C25 121.9(3) . .
C23 C24 H24 119.0 . .
C25 C24 H24 119.0 . .
C24 C25 C20 120.8(3) . .
C24 C25 C28 117.8(2) . .
C20 C25 C28 121.3(2) . .
C21 C26 H26 109.5 . .
C21 C26 H26A 109.5 . .
H26 C26 H26A 109.5 . .
C21 C26 H26B 109.5 . .
H26 C26 H26B 109.5 . .
H26A C26 H26B 109.5 . .
C23 C27 H27 109.5 . .
C23 C27 H27A 109.5 . .
H27 C27 H27A 109.5 . .
C23 C27 H27B 109.5 . .
H27 C27 H27B 109.5 . .
H27A C27 H27B 109.5 . .
C25 C28 H28 109.5 . .
C25 C28 H28A 109.5 . .
H28 C28 H28A 109.5 . .
C25 C28 H28B 109.5 . .
H28 C28 H28B 109.5 . .
H28A C28 H28B 109.5 . .
O1 C29 C31 108.8(2) . .
O1 C29 C32 106.3(2) . .
C31 C29 C32 109.7(2) . .
O1 C29 C30 102.6(2) . .
C31 C29 C30 115.0(3) . .
C32 C29 C30 113.7(2) . .
O2 C30 C33 107.6(2) . .
O2 C30 C34 107.8(2) . .
C33 C30 C34 111.2(3) . .
O2 C30 C29 102.2(2) . .
C33 C30 C29 113.2(2) . .
C34 C30 C29 114.2(2) . .
C29 C31 H31 109.5 . .
C29 C31 H31A 109.5 . .
H31 C31 H31A 109.5 . .
C29 C31 H31B 109.5 . .
H31 C31 H31B 109.5 . .
H31A C31 H31B 109.5 . .
C29 C32 H32 109.5 . .
C29 C32 H32A 109.5 . .
H32 C32 H32A 109.5 . .
C29 C32 H32B 109.5 . .
H32 C32 H32B 109.5 . .
H32A C32 H32B 109.5 . .
C30 C33 H33 109.5 . .
C30 C33 H33A 109.5 . .
H33 C33 H33A 109.5 . .
C30 C33 H33B 109.5 . .
H33 C33 H33B 109.5 . .
H33A C33 H33B 109.5 . .
C30 C34 H34 109.5 . .
C30 C34 H34A 109.5 . .
H34 C34 H34A 109.5 . .
C30 C34 H34B 109.5 . .
H34 C34 H34B 109.5 . .
H34A C34 H34B 109.5 . .

loop_
_geom_bond_atom_site_label_1
_geom_bond_atom_site_label_2
_geom_bond_distance
_geom_bond_site_symmetry_2
B1 C1 1.526(4) .
B1 C11 1.595(4) .
B1 C20 1.600(4) .
B2 O2 1.388(3) .
B2 O1 1.393(3) .
B2 N2 1.405(4) .
N1 C2 1.199(3) .
N1 C3 1.490(3) .
N2 C1 1.469(3) .
N2 C7 1.508(3) .
O1 C29 1.461(3) .
O2 C30 1.473(3) .
C1 C2 1.345(4) .
C3 C5 1.518(4) .
C3 C6 1.524(4) .
C3 C4 1.527(4) .
C4 H4 0.9800 .
C4 H4A 0.9800 .
C4 H4B 0.9800 .
C5 H5 0.9800 .
C5 H5A 0.9800 .
C5 H5B 0.9800 .
C6 H6 0.9800 .
C6 H6A 0.9800 .
C6 H6B 0.9800 .
C7 C8 1.523(4) .
C7 C10 1.531(4) .
C7 C9 1.533(3) .
C8 H8 0.9800 .
C8 H8A 0.9800 .
C8 H8B 0.9800 .
C9 H9 0.9800 .
C9 H9A 0.9800 .
C9 H9B 0.9800 .
C10 H10 0.9800 .
C10 H10A 0.9800 .
C10 H10B 0.9800 .
C11 C12 1.417(4) .
C11 C16 1.420(4) .
C12 C13 1.395(3) .
C12 C17 1.508(4) .
C13 C14 1.392(4) .
C13 H13 0.9500 .
C14 C15 1.378(4) .
C14 C18 1.514(3) .
C15 C16 1.400(3) .
C15 H15 0.9500 .
C16 C19 1.503(4) .
C17 H17 0.9800 .
C17 H17A 0.9800 .
C17 H17B 0.9800 .
C18 H18 0.9800 .
C18 H18A 0.9800 .
C18 H18B 0.9800 .
C19 H19 0.9800 .
C19 H19A 0.9800 .
C19 H19B 0.9800 .
C20 C25 1.418(4) .
C20 C21 1.423(4) .
C21 C22 1.405(4) .
C21 C26 1.513(4) .
C22 C23 1.388(4) .
C22 H22 0.9500 .
C23 C24 1.398(4) .
C23 C27 1.520(4) .
C24 C25 1.398(4) .
C24 H24 0.9500 .
C25 C28 1.509(4) .
C26 H26 0.9800 .
C26 H26A 0.9800 .
C26 H26B 0.9800 .
C27 H27 0.9800 .
C27 H27A 0.9800 .
C27 H27B 0.9800 .
C28 H28 0.9800 .
C28 H28A 0.9800 .
C28 H28B 0.9800 .
C29 C31 1.507(4) .
C29 C32 1.528(4) .
C29 C30 1.556(4) .
C30 C33 1.517(4) .
C30 C34 1.519(4) .
C31 H31 0.9800 .
C31 H31A 0.9800 .
C31 H31B 0.9800 .
C32 H32 0.9800 .
C32 H32A 0.9800 .
C32 H32B 0.9800 .
C33 H33 0.9800 .
C33 H33A 0.9800 .
C33 H33B 0.9800 .
C34 H34 0.9800 .
C34 H34A 0.9800 .
C34 H34B 0.9800 .

loop_
_geom_torsion_atom_site_label_1
_geom_torsion_atom_site_label_2
_geom_torsion_atom_site_label_3
_geom_torsion_atom_site_label_4
_geom_torsion
_geom_torsion_site_symmetry_1
_geom_torsion_site_symmetry_2
_geom_torsion_site_symmetry_3
_geom_torsion_site_symmetry_4
O2 B2 N2 C1 -12.3(4) . . . .
O1 B2 N2 C1 169.0(2) . . . .
O2 B2 N2 C7 156.7(2) . . . .
O1 B2 N2 C7 -22.0(4) . . . .
O2 B2 O1 C29 -14.5(3) . . . .
N2 B2 O1 C29 164.4(3) . . . .
O1 B2 O2 C30 -6.0(3) . . . .
N2 B2 O2 C30 175.2(2) . . . .
B2 N2 C1 C2 56.9(3) . . . .
C7 N2 C1 C2 -112.2(3) . . . .
B2 N2 C1 B1 -115.5(3) . . . .
C7 N2 C1 B1 75.3(3) . . . .
C11 B1 C1 C2 -168.9(2) . . . .
C20 B1 C1 C2 11.0(4) . . . .
C11 B1 C1 N2 3.6(4) . . . .
C20 B1 C1 N2 -176.5(2) . . . .
C2 N1 C3 C5 -15.1(4) . . . .
C2 N1 C3 C6 106.2(3) . . . .
C2 N1 C3 C4 -134.9(3) . . . .
B2 N2 C7 C8 -168.1(2) . . . .
C1 N2 C7 C8 0.7(3) . . . .
B2 N2 C7 C10 -50.2(3) . . . .
C1 N2 C7 C10 118.6(2) . . . .
B2 N2 C7 C9 70.3(3) . . . .
C1 N2 C7 C9 -120.9(2) . . . .
C1 B1 C11 C12 -120.6(3) . . . .
C20 B1 C11 C12 59.5(3) . . . .
C1 B1 C11 C16 56.0(3) . . . .
C20 B1 C11 C16 -123.9(3) . . . .
C16 C11 C12 C13 -5.7(4) . . . .
B1 C11 C12 C13 171.0(2) . . . .
C16 C11 C12 C17 175.3(2) . . . .
B1 C11 C12 C17 -8.0(4) . . . .
C11 C12 C13 C14 3.0(4) . . . .
C17 C12 C13 C14 -177.9(2) . . . .
C12 C13 C14 C15 2.2(4) . . . .
C12 C13 C14 C18 -179.1(2) . . . .
C13 C14 C15 C16 -4.7(4) . . . .
C18 C14 C15 C16 176.6(2) . . . .
C14 C15 C16 C11 2.0(4) . . . .
C14 C15 C16 C19 180.0(3) . . . .
C12 C11 C16 C15 3.3(4) . . . .
B1 C11 C16 C15 -173.4(2) . . . .
C12 C11 C16 C19 -174.6(2) . . . .
B1 C11 C16 C19 8.7(4) . . . .
C1 B1 C20 C25 -119.8(3) . . . .
C11 B1 C20 C25 60.1(3) . . . .
C1 B1 C20 C21 62.3(3) . . . .
C11 B1 C20 C21 -117.8(3) . . . .
C25 C20 C21 C22 -2.8(4) . . . .
B1 C20 C21 C22 175.1(2) . . . .
C25 C20 C21 C26 178.3(2) . . . .
B1 C20 C21 C26 -3.8(4) . . . .
C20 C21 C22 C23 0.7(4) . . . .
C26 C21 C22 C23 179.7(3) . . . .
C21 C22 C23 C24 1.1(4) . . . .
C21 C22 C23 C27 -177.3(3) . . . .
C22 C23 C24 C25 -0.8(4) . . . .
C27 C23 C24 C25 177.6(3) . . . .
C23 C24 C25 C20 -1.3(4) . . . .
C23 C24 C25 C28 177.1(3) . . . .
C21 C20 C25 C24 3.1(4) . . . .
B1 C20 C25 C24 -174.9(2) . . . .
C21 C20 C25 C28 -175.3(2) . . . .
B1 C20 C25 C28 6.7(4) . . . .
B2 O1 C29 C31 149.5(2) . . . .
B2 O1 C29 C32 -92.4(2) . . . .
B2 O1 C29 C30 27.2(3) . . . .
B2 O2 C30 C33 -97.2(2) . . . .
B2 O2 C30 C34 142.8(2) . . . .
B2 O2 C30 C29 22.2(3) . . . .
O1 C29 C30 O2 -29.9(2) . . . .
C31 C29 C30 O2 -147.8(2) . . . .
C32 C29 C30 O2 84.5(3) . . . .
O1 C29 C30 C33 85.5(3) . . . .
C31 C29 C30 C33 -32.5(3) . . . .
C32 C29 C30 C33 -160.1(2) . . . .
O1 C29 C30 C34 -145.9(2) . . . .
C31 C29 C30 C34 96.1(3) . . . .
C32 C29 C30 C34 -31.5(3) . . . .
